data_9012870
loop_
_publ_author_name
'Berlepsch, P.'

_publ_section_title
;Crystal structure and crystal chemistry of the homeotypes edenharterite
 (TlPbAs3S6) and jentschite (TlPbAs2SbS6) from Lengenbach, Binntal
 (Switzerland) Locality: Lengenbach quarry, Binntal, Valais, Switzerland
;
_journal_name_full 'Schweizerische Mineralogische und Petrographische Mitteilungen'
_journal_page_first 147
_journal_page_last 157
_journal_volume 76
_journal_year 1996
_chemical_compound_source 'Lengenbach quarry, Binntal, Valais, Switzerland'
_chemical_formula_sum 'As2.93 Pb S6 Sb0.07 Tl'
_chemical_name_mineral Edenharterite
_space_group_IT_number 43
_symmetry_space_group_name_Hall 'F 2 -2d'
_symmetry_space_group_name_H-M 'F d d 2'
_cell_angle_alpha 90
_cell_angle_beta 90
_cell_angle_gamma 90
_cell_length_a 15.4764
_cell_length_b 47.602
_cell_length_c 5.8489
_cell_formula_units_Z 16
_cell_volume 4308.929
_database_code_amcsd 0015410
_exptl_crystal_density_diffrn 5.130
_cod_original_formula_sum 'Tl Pb As2.93 Sb.07 S6'
_cod_database_code 9012870

loop_
_space_group_symop_operation_xyz
x,y,z
x,1/2+y,1/2+z
1/2+x,y,1/2+z
1/2+x,1/2+y,z
1/4+x,1/4-y,1/4+z
1/4+x,3/4-y,3/4+z
3/4+x,1/4-y,3/4+z
3/4+x,3/4-y,1/4+z
1/4-x,1/4+y,1/4+z
1/4-x,3/4+y,3/4+z
3/4-x,1/4+y,3/4+z
3/4-x,3/4+y,1/4+z
-x,1/2-y,1/2+z
-x,-y,+z
1/2-x,1/2-y,+z
1/2-x,-y,1/2+z

loop_
_atom_site_aniso_label
_atom_site_aniso_U_11
_atom_site_aniso_U_22
_atom_site_aniso_U_33
_atom_site_aniso_U_12
_atom_site_aniso_U_13
_atom_site_aniso_U_23
Tl 0.05510 0.03250 0.02430 -0.00540 -0.00530 0.00350
Pb 0.04020 0.01690 0.01200 -0.00010 -0.00020 -0.00010
As1 0.04000 0.01700 0.02200 -0.00100 -0.00400 -0.00400
Sb 0.04000 0.01700 0.02200 -0.00100 -0.00400 -0.00400
As2 0.03600 0.01500 0.01400 0.00100 0.00200 -0.00100
As3 0.03500 0.02000 0.01100 0.00000 -0.00300 0.00100
S1 0.02800 0.01600 0.02900 -0.00200 -0.00600 -0.00100
S2 0.04200 0.02800 0.02100 -0.01100 0.00900 -0.01000
S3 0.03800 0.01900 0.00800 0.00200 0.00100 0.00100
S4 0.03900 0.01300 0.02100 -0.00500 -0.01100 0.00200
S5 0.03500 0.01700 0.01800 0.00100 0.00600 -0.00500
S6 0.04100 0.01600 0.01400 -0.00200 0.00200 -0.00200

loop_
_atom_site_label
_atom_site_fract_x
_atom_site_fract_y
_atom_site_fract_z
_atom_site_occupancy
_atom_site_U_iso_or_equiv
Tl 0.29520 0.03053 0.18500 1.00000 0.03460
Pb 0.02544 0.12228 -0.00080 1.00000 0.02010
As1 0.01200 0.03411 0.11560 0.93000 0.02400
Sb 0.01200 0.03411 0.11560 0.07000 0.02400
As2 0.09620 0.07577 0.56560 1.00000 0.01970
As3 0.30290 0.08303 0.77570 1.00000 0.01990
S1 0.39270 0.00450 0.62100 1.00000 0.02320
S2 0.49750 0.04050 0.00100 1.00000 0.02580
S3 0.14250 0.08090 0.20400 1.00000 0.01800
S4 0.20680 0.04700 0.68200 1.00000 0.02050
S5 -0.11570 0.08150 -0.04100 1.00000 0.02100
S6 0.22090 0.12130 0.70800 1.00000 0.02080

loop_
_cod_related_entry_id
_cod_related_entry_database
_cod_related_entry_code
1 AMCSD 0015410
